data_7200715
loop_
_publ_author_name
'Khan, Mujeeb'
'Enkelmann, Volker'
'Brunklaus, Gunther'

_publ_section_title
;
 Probing atomic level structural transformation in O--H&#x22EF;N
 heterosynthon crystal
;
_journal_issue 6
_journal_name_full CrystEngComm
_journal_page_first 1001
_journal_paper_doi 10.1039/b820732a
_journal_volume 11
_journal_year 2009
_chemical_formula_moiety 'C18 H16 N2 O2'
_chemical_formula_sum 'C18 H16 N2 O2'
_chemical_formula_weight 292.34
_space_group_IT_number 2
_symmetry_cell_setting triclinic
_symmetry_space_group_name_Hall '-P 1'
_symmetry_space_group_name_H-M 'P -1'
_atom_sites_solution_hydrogens geom
_atom_sites_solution_primary direct
_audit_creation_date 09-01-15
_audit_creation_method CRYSTALS_ver_12.84
_cell_angle_alpha 94.4493(12)
_cell_angle_beta 104.8507(13)
_cell_angle_gamma 111.4950(13)
_cell_formula_units_Z 2
_cell_length_a 7.7682(4)
_cell_length_b 9.7938(5)
_cell_length_c 11.0478(5)
_cell_measurement_reflns_used 0
_cell_measurement_temperature 120
_cell_measurement_theta_max 0
_cell_measurement_theta_min 0
_cell_volume 742.07(6)
_computing_cell_refinement 'DENZO/SCALEPACK (Otwinowski & Minor, 1997)'
_computing_data_collection 'COLLECT (Nonius, 1997-2001).'
_computing_data_reduction 'DENZO/SCALEPACK (Otwinowski & Minor, 1997)'
_computing_molecular_graphics 'CAMERON (Watkin et al., 1996)'
_computing_publication_material 'CRYSTALS (Betteridge et al., 2003)'
_computing_structure_refinement 'CRYSTALS (Betteridge et al., 2003)'
_computing_structure_solution 'SHELXS 86 (Sheldrick, 1986)'
_diffrn_ambient_temperature 120
_diffrn_measured_fraction_theta_full 0.823
_diffrn_measured_fraction_theta_max 0.784
_diffrn_measurement_device_type 'Nonius KappaCCD'
_diffrn_measurement_method '\f & \w scans'
_diffrn_radiation_monochromator graphite
_diffrn_radiation_type 'Mo K\a'
_diffrn_radiation_wavelength 0.71073
_diffrn_reflns_av_R_equivalents 0.067
_diffrn_reflns_limit_h_max 9
_diffrn_reflns_limit_h_min -10
_diffrn_reflns_limit_k_max 12
_diffrn_reflns_limit_k_min -12
_diffrn_reflns_limit_l_max 14
_diffrn_reflns_limit_l_min 0
_diffrn_reflns_number 13514
_diffrn_reflns_theta_full 25.017
_diffrn_reflns_theta_max 27.491
_diffrn_reflns_theta_min 4.101
_diffrn_standards_number 0
_exptl_absorpt_coefficient_mu 0.087
_exptl_absorpt_correction_T_max 0.99
_exptl_absorpt_correction_T_min 0.88
_exptl_absorpt_correction_type multi-scan
_exptl_absorpt_process_details 'SORTAV (Blessing)'
_exptl_crystal_colour colourless
_exptl_crystal_density_diffrn 1.308
_exptl_crystal_description prism
_exptl_crystal_F_000 308
_exptl_crystal_size_max 0.33
_exptl_crystal_size_mid 0.19
_exptl_crystal_size_min 0.07
_refine_diff_density_max 0.29
_refine_diff_density_min -0.34
_refine_ls_extinction_method None
_refine_ls_goodness_of_fit_ref 0.8852
_refine_ls_hydrogen_treatment constr
_refine_ls_matrix_type full
_refine_ls_number_parameters 217
_refine_ls_number_reflns 2100
_refine_ls_number_restraints 0
_refine_ls_R_factor_all 0.0542
_refine_ls_R_factor_gt 0.0528
_refine_ls_shift/su_max 0.003586
_refine_ls_structure_factor_coef F
_refine_ls_weighting_details
;
Method, part 1, Chebychev polynomial, (Watkin, 1994, Prince, 1982)
[weight] = 1.0/[A~0~*T~0~(x)+A~1~*T~1~(x) ... +A~n-1~]*T~n-1~(x)]
where A~i~ are the Chebychev coefficients listed below and x= Fcalc/Fmax
Method = Robust Weighting (Prince, 1982)
W = [weight] * [1-(deltaF/6*sigmaF)^2^]^2^
A~i~ are:
1.48 1.45 0.459
;
_refine_ls_weighting_scheme calc
_refine_ls_wR_factor_all 0.0574
_refine_ls_wR_factor_gt 0.0561
_refine_ls_wR_factor_ref 0.0561
_reflns_limit_h_max 9
_reflns_limit_h_min -10
_reflns_limit_k_max 12
_reflns_limit_k_min -12
_reflns_limit_l_max 14
_reflns_limit_l_min 0
_reflns_number_gt 2100
_reflns_number_total 3357
_reflns_threshold_expression I>1.5\s(I)
_oxford_diffrn_Wilson_B_factor 0.00
_oxford_diffrn_Wilson_scale 0.00
_oxford_refine_ls_scale 2.194(5)
_oxford_structure_analysis_title 'Khanx1 irrad 120K 02-07'
_cod_data_source_file b820732a.txt
_cod_data_source_block CRYSTALS_cif2
_cod_depositor_comments
;
The following automatic conversions were performed:
'_symmetry_cell_setting' value 'Triclinic' changed to 'triclinic'
according to '/home/saulius/struct/CIF-dictionaries/cif_core.dic'
dictionary named 'cif_core.dic' version 2.4.1 from 2010-06-29.

Automatic conversion script
Id: cif_fix_enum 1527 2010-12-29 10:47:43Z saulius 
;
_cod_original_sg_symbol_H-M 'P -1 '
_cod_database_code 7200715

loop_
_symmetry_equiv_pos_as_xyz
x,y,z
-x,-y,-z

loop_
_atom_site_label
_atom_site_type_symbol
_atom_site_fract_x
_atom_site_fract_y
_atom_site_fract_z
_atom_site_U_iso_or_equiv
_atom_site_occupancy
_atom_site_adp_type
_atom_site_refinement_flags_posn
_atom_site_refinement_flags_adp
_atom_site_refinement_flags_occupancy
_atom_site_disorder_assembly
_atom_site_disorder_group
_atom_site_attached_hydrogens
C1 C 0.3540(3) 0.8051(2) 0.6615(2) 0.0423 1.0000 Uani . . . . . .
C2 C 0.3730(4) 0.8507(2) 0.7893(2) 0.0514 1.0000 Uani . . . . . .
C3 C 0.5508(4) 0.8891(2) 0.8796(2) 0.0534 1.0000 Uani . . . . . .
C4 C 0.7115(3) 0.8871(2) 0.84933(17) 0.0437 1.0000 Uani . . . . . .
C5 C 0.6920(3) 0.84366(16) 0.72038(15) 0.0321 1.0000 Uani . . . . . .
C6 C 0.5132(3) 0.80245(16) 0.62765(15) 0.0314 1.0000 Uani . . . . . .
C11 C 0.8711(3) 0.4897(2) -0.2886(2) 0.0589 1.0000 Uani . . . . . .
C12 C 0.8369(4) 0.5361(2) -0.1799(2) 0.0673 1.0000 Uani . . . . . .
C13 C 0.7474(4) 0.4318(2) -0.11204(19) 0.0629 1.0000 Uani . . . . . .
C14 C 0.7028(3) 0.2820(2) -0.15942(19) 0.0534 1.0000 Uani . . . . . .
C15 C 0.7389(3) 0.2448(2) -0.2699(2) 0.0488 1.0000 Uani . . . . . .
C16 C 0.7433(5) 0.4759(3) 0.0013(3) 0.0419 0.5841 Uani . . . . . .
C17 C 0.7825(5) 0.6152(3) 0.0571(3) 0.0357 0.5841 Uani . . . . . .
C18 C 0.7389(3) 0.65930(19) 0.18656(16) 0.0464 1.0000 Uani . . . . . .
C19 C 0.8085(3) 0.81026(19) 0.23620(16) 0.0393 1.0000 Uani . . . . . .
C20 C 0.8201(3) 0.8562(2) 0.35904(18) 0.0427 1.0000 Uani . . . . . .
C21 C 0.6998(3) 0.6133(2) 0.3874(2) 0.0519 1.0000 Uani . . . . . .
C22 C 0.6816(3) 0.5591(2) 0.26549(18) 0.0420 1.0000 Uani . . . . . .
C26 C 0.6062(7) 0.4473(5) 0.0008(4) 0.0324 0.4159 Uani . . . . . .
C27 C 0.6257(6) 0.6051(4) 0.0538(3) 0.0301 0.4159 Uani . . . . . .
N11 N 0.8210(2) 0.34544(18) -0.33639(17) 0.0505 1.0000 Uani . . . . . .
N12 N 0.7675(3) 0.76087(19) 0.43584(16) 0.0516 1.0000 Uani . . . . . .
H21 H 0.2659 0.8550 0.8134 0.0531 1.0000 Uiso R . . . . .
H31 H 0.5622 0.9198 0.9661 0.0571 1.0000 Uiso R . . . . .
H41 H 0.8323 0.9134 0.9134 0.0515 1.0000 Uiso R . . . . .
H61 H 0.4999 0.7732 0.5406 0.0355 1.0000 Uiso R . . . . .
H111 H 0.9304 0.5627 -0.3336 0.0711 1.0000 Uiso R . . . . .
H121 H 0.8827 0.6403 -0.1487 0.0802 1.0000 Uiso R . . . . .
H141 H 0.6479 0.2066 -0.1149 0.0526 1.0000 Uiso R . . . . .
H151 H 0.7065 0.1425 -0.3008 0.0604 1.0000 Uiso R . . . . .
H161 H 0.7131 0.4012 0.0516 0.0306 0.5841 Uiso R . . . . .
H171 H 0.8424 0.6938 0.0169 0.0306 0.5841 Uiso R . . . . .
H191 H 0.8447 0.8815 0.1839 0.0476 1.0000 Uiso R . . . . .
H201 H 0.8662 0.9600 0.3918 0.0437 1.0000 Uiso R . . . . .
H211 H 0.6609 0.5445 0.4411 0.0592 1.0000 Uiso R . . . . .
H221 H 0.6293 0.4545 0.2344 0.0509 1.0000 Uiso R . . . . .
H261 H 0.6429 0.4043 0.0720 0.0306 0.4159 Uiso R . . . . .
H271 H 0.6870 0.6718 0.0050 0.0306 0.4159 Uiso R . . . . .
O1 O 0.1753(2) 0.76398(17) 0.57356(16) 0.0572 1.0000 Uani . . . . . .
O2 O 0.85341(17) 0.84151(14) 0.69283(11) 0.0380 1.0000 Uani . . . . . .
H1 H 0.1755 0.7259 0.4918 0.0600 1.0000 Uiso R . . . . .
H2 H 0.8245 0.8133 0.6033 0.0450 1.0000 Uiso R . . . . .

loop_
_atom_site_aniso_label
_atom_site_aniso_U_11
_atom_site_aniso_U_22
_atom_site_aniso_U_33
_atom_site_aniso_U_23
_atom_site_aniso_U_13
_atom_site_aniso_U_12
C1 0.0442(10) 0.0308(9) 0.0612(12) 0.0166(8) 0.0279(9) 0.0160(8)
C2 0.0740(15) 0.0369(10) 0.0706(14) 0.0231(10) 0.0543(13) 0.0285(10)
C3 0.0942(18) 0.0326(10) 0.0527(12) 0.0150(9) 0.0421(13) 0.0321(11)
C4 0.0623(13) 0.0348(9) 0.0292(9) 0.0043(7) 0.0102(8) 0.0171(9)
C5 0.0435(9) 0.0158(6) 0.0280(8) 0.0023(6) 0.0083(7) 0.0041(6)
C6 0.0457(10) 0.0225(7) 0.0240(7) 0.0032(6) 0.0156(7) 0.0081(6)
C11 0.0527(12) 0.0426(11) 0.0463(12) 0.0052(9) -0.0048(9) -0.0056(9)
C12 0.0831(17) 0.0333(10) 0.0508(13) 0.0038(9) -0.0118(12) 0.0076(11)
C13 0.0883(18) 0.0382(10) 0.0285(10) 0.0048(8) -0.0075(10) 0.0055(11)
C14 0.0691(14) 0.0270(9) 0.0407(11) 0.0072(8) -0.0106(10) 0.0118(9)
C15 0.0406(10) 0.0275(9) 0.0600(13) 0.0075(8) 0.0001(9) 0.0039(7)
C16 0.058(2) 0.0341(16) 0.0442(18) 0.0203(14) 0.0274(16) 0.0196(15)
C17 0.0445(17) 0.0280(13) 0.0272(14) 0.0047(11) 0.0078(12) 0.0087(12)
C18 0.0565(12) 0.0278(8) 0.0302(9) 0.0057(7) -0.0087(8) 0.0046(8)
C19 0.0445(10) 0.0301(8) 0.0357(9) 0.0093(7) 0.0079(8) 0.0090(7)
C20 0.0421(10) 0.0356(9) 0.0488(11) 0.0055(8) 0.0185(8) 0.0113(8)
C21 0.0592(13) 0.0465(11) 0.0668(13) 0.0247(10) 0.0430(11) 0.0211(10)
C22 0.0392(10) 0.0320(9) 0.0459(11) 0.0127(8) 0.0030(8) 0.0101(7)
C26 0.044(2) 0.035(2) 0.0234(18) 0.0084(15) 0.0131(17) 0.0192(18)
C27 0.035(2) 0.0294(19) 0.0206(17) 0.0130(15) 0.0035(15) 0.0091(16)
N11 0.0360(8) 0.0391(9) 0.0588(10) 0.0187(8) 0.0002(8) 0.0036(7)
N12 0.0726(12) 0.0451(9) 0.0555(10) 0.0154(8) 0.0453(9) 0.0255(8)
O1 0.0405(8) 0.0564(9) 0.0795(10) 0.0212(8) 0.0252(8) 0.0186(7)
O2 0.0339(6) 0.0401(7) 0.0373(7) 0.0093(5) 0.0116(5) 0.0110(5)

loop_
_atom_type_symbol
_atom_type_scat_dispersion_real
_atom_type_scat_dispersion_imag
_atom_type_scat_Cromer_Mann_a1
_atom_type_scat_Cromer_Mann_b1
_atom_type_scat_Cromer_Mann_a2
_atom_type_scat_Cromer_Mann_b2
_atom_type_scat_Cromer_Mann_a3
_atom_type_scat_Cromer_Mann_b3
_atom_type_scat_Cromer_Mann_a4
_atom_type_scat_Cromer_Mann_b4
_atom_type_scat_Cromer_Mann_c
_atom_type_scat_source
C 0.0033 0.0016 2.3100 20.8439 1.0200 10.2075 1.5886 0.5687 0.8650 51.6512 0.2156 'International Tables Vol C 4.2.6.8 and 6.1.1.4'
H 0.0000 0.0000 0.4930 10.5109 0.3229 26.1257 0.1402 3.1424 0.0408 57.7998 0.0030 'International Tables Vol C 4.2.6.8 and 6.1.1.4'
O 0.0106 0.0060 3.0485 13.2771 2.2868 5.7011 1.5463 0.3239 0.8670 32.9089 0.2508 'International Tables Vol C 4.2.6.8 and 6.1.1.4'
N 0.0061 0.0033 12.2126 0.0057 3.1322 9.8933 2.0125 28.9975 1.1663 0.5826 -11.5290 'International Tables Vol C 4.2.6.8 and 6.1.1.4'

loop_
_geom_angle_atom_site_label_1
_geom_angle_site_symmetry_1
_geom_angle_atom_site_label_2
_geom_angle_site_symmetry_2
_geom_angle_atom_site_label_3
_geom_angle_site_symmetry_3
_geom_angle
_geom_angle_publ_flag
C2 . C1 . C6 . 120.1(2) yes
C2 . C1 . O1 . 117.69(18) yes
C6 . C1 . O1 . 122.19(18) yes
C1 . C2 . C3 . 118.51(18) yes
C1 . C2 . H21 . 120.9 no
C3 . C2 . H21 . 120.6 no
C2 . C3 . C4 . 122.84(18) yes
C2 . C3 . H31 . 117.9 no
C4 . C3 . H31 . 119.3 no
C3 . C4 . C5 . 118.3(2) yes
C3 . C4 . H41 . 121.3 no
C5 . C4 . H41 . 120.5 no
C4 . C5 . C6 . 119.89(17) yes
C4 . C5 . O2 . 117.17(16) yes
C6 . C5 . O2 . 122.94(14) yes
C5 . C6 . C1 . 120.36(16) yes
C5 . C6 . H61 . 120.0 no
C1 . C6 . H61 . 119.7 no
C12 . C11 . N11 . 123.3(2) yes
C12 . C11 . H111 . 118.7 no
N11 . C11 . H111 . 118.0 no
C11 . C12 . C13 . 120.4(2) yes
C11 . C12 . H121 . 118.9 no
C13 . C12 . H121 . 120.6 no
C12 . C13 . C14 . 116.1(2) yes
C12 . C13 . C16 . 120.3(2) yes
C14 . C13 . C16 . 122.2(2) yes
C13 . C14 . C15 . 119.86(19) yes
C13 . C14 . H141 . 119.9 no
C15 . C14 . H141 . 120.2 no
C14 . C15 . N11 . 123.73(18) yes
C14 . C15 . H151 . 118.5 no
N11 . C15 . H151 . 117.7 no
C13 . C16 . C17 . 127.8(3) yes
C13 . C16 . C26 . 109.8(4) yes
C17 . C16 . C26 . 88.4(3) yes
C13 . C16 . H161 . 116.2 no
C17 . C16 . H161 . 115.9 no
C26 . C16 . H161 . 71.2 no
C13 . C16 . H261 . 130.8 no
C17 . C16 . H261 . 97.6 no
C26 . C16 . H261 . 46.3 no
H161 . C16 . H261 . 28.3 no
C16 . C17 . C18 . 125.5(2) yes
C16 . C17 . C26 . 37.11(19) yes
C18 . C17 . C26 . 100.2(2) yes
C16 . C17 . C27 . 100.8(3) yes
C18 . C17 . C27 . 59.9(2) yes
C26 . C17 . C27 . 63.9(3) yes
C16 . C17 . H171 . 116.5 no
C18 . C17 . H171 . 118.0 no
C26 . C17 . H171 . 132.6 no
C27 . C17 . H171 . 111.1 no
C16 . C17 . H271 . 116.2 no
C18 . C17 . H271 . 89.0 no
C26 . C17 . H271 . 92.2 no
C27 . C17 . H271 . 48.2 no
H171 . C17 . H271 . 63.4 no
C17 . C18 . C19 . 116.73(17) yes
C17 . C18 . C22 . 123.58(18) yes
C19 . C18 . C22 . 117.69(17) yes
C17 . C18 . C27 . 44.8(2) yes
C19 . C18 . C27 . 118.9(2) yes
C22 . C18 . C27 . 114.0(2) yes
C18 . C19 . C20 . 120.01(16) yes
C18 . C19 . H191 . 119.8 no
C20 . C19 . H191 . 120.2 no
C19 . C20 . N12 . 122.66(17) yes
C19 . C20 . H201 . 119.3 no
N12 . C20 . H201 . 118.0 no
C22 . C21 . N12 . 123.30(17) yes
C22 . C21 . H211 . 118.7 no
N12 . C21 . H211 . 118.0 no
C18 . C22 . C21 . 118.99(17) yes
C18 . C22 . H221 . 120.4 no
C21 . C22 . H221 . 120.6 no
C27 2_665 C26 . C17 . 131.0(3) yes
C27 2_665 C26 . C16 . 159.4(4) yes
C17 . C26 . C16 . 54.5(3) yes
C27 2_665 C26 . C27 . 89.6(3) yes
C17 . C26 . C27 . 43.0(2) yes
C16 . C26 . C27 . 97.2(4) yes
C27 2_665 C26 . H161 . 138.1 no
C17 . C26 . H161 . 87.2 no
C16 . C26 . H161 . 52.5 no
C27 . C26 . H161 . 120.2 no
C27 2_665 C26 . H261 . 112.2 no
C17 . C26 . H261 . 96.4 no
C16 . C26 . H261 . 84.3 no
C27 . C26 . H261 . 107.2 no
H161 . C26 . H261 . 35.0 no
C26 . C27 . C26 2_665 90.4(3) yes
C26 . C27 . C18 . 113.7(3) yes
C26 2_665 C27 . C18 . 124.9(3) yes
C26 . C27 . C17 . 73.1(3) yes
C26 2_665 C27 . C17 . 158.5(4) yes
C18 . C27 . C17 . 75.3(3) yes
C26 . C27 . H271 . 107.6 no
C26 2_665 C27 . H271 . 109.6 no
C18 . C27 . H271 . 108.6 no
C17 . C27 . H271 . 64.4 no
C15 . N11 . C11 . 116.6(2) yes
C21 . N12 . C20 . 117.34(16) yes
C26 . H161 . C16 . 56.3 no
C26 . H161 . H261 . 56.9 no
C16 . H161 . H261 . 108.0 no
H161 . H261 . C26 . 88.0 no
H161 . H261 . C16 . 43.8 no
C26 . H261 . C16 . 49.3 no
C17 . H271 . C27 . 67.4 no
C1 . O1 . H1 . 110.7 no
C5 . O2 . H2 . 109.9 no

loop_
_geom_bond_atom_site_label_1
_geom_bond_site_symmetry_1
_geom_bond_atom_site_label_2
_geom_bond_site_symmetry_2
_geom_bond_distance
_geom_bond_publ_flag
C1 . C2 . 1.400(3) yes
C1 . C6 . 1.389(2) yes
C1 . O1 . 1.368(2) yes
C2 . C3 . 1.378(3) yes
C2 . H21 . 0.950 no
C3 . C4 . 1.379(3) yes
C3 . H31 . 0.950 no
C4 . C5 . 1.408(2) yes
C4 . H41 . 0.950 no
C5 . C6 . 1.392(2) yes
C5 . O2 . 1.370(2) yes
C6 . H61 . 0.950 no
C11 . C12 . 1.373(3) yes
C11 . N11 . 1.343(3) yes
C11 . H111 . 0.950 no
C12 . C13 . 1.399(3) yes
C12 . H121 . 0.950 no
C13 . C14 . 1.400(3) yes
C13 . C16 . 1.305(4) yes
C14 . C15 . 1.372(3) yes
C14 . H141 . 0.950 no
C15 . N11 . 1.345(3) yes
C15 . H151 . 0.950 no
C16 . C17 . 1.343(4) yes
C16 . C26 . 0.996(5) yes
C16 . H161 . 0.950 no
C16 . H261 . 1.307 no
C17 . C18 . 1.614(4) yes
C17 . C26 . 1.650(5) yes
C17 . C27 . 1.176(5) yes
C17 . H171 . 0.950 no
C17 . H271 . 1.149 no
C18 . C19 . 1.384(2) yes
C18 . C22 . 1.390(2) yes
C18 . C27 . 1.443(4) yes
C19 . C20 . 1.366(2) yes
C19 . H191 . 0.950 no
C20 . N12 . 1.334(2) yes
C20 . H201 . 0.950 no
C21 . C22 . 1.361(3) yes
C21 . N12 . 1.353(3) yes
C21 . H211 . 0.950 no
C22 . H221 . 0.950 no
C26 . C27 2_665 1.609(6) yes
C26 . C27 . 1.548(5) yes
C26 . H161 . 1.133 no
C26 . H261 . 0.950 no
C27 . H271 . 0.950 no
H161 . H261 . 0.651 no
O1 . H1 . 0.950 no
O2 . H2 . 0.950 no

loop_
_geom_hbond_atom_site_label_D
_geom_hbond_site_symmetry_D
_geom_hbond_atom_site_label_H
_geom_hbond_site_symmetry_H
_geom_hbond_atom_site_label_A
_geom_hbond_site_symmetry_A
_geom_hbond_angle_DHA
_geom_hbond_distance_DH
_geom_hbond_distance_HA
_geom_hbond_distance_DA
_geom_hbond_publ_flag
O1 . H1 . N11 2_665 179 0.95 1.81 2.764(2) yes
O2 . H2 . N12 . 179 0.95 1.77 2.725(2) yes
